data_4103435
loop_
_publ_author_name
'Megumi Kobayashi'
'Tsukasa Matsuo'
'Takeo Fukunaga'
'Daisuke Hashizume'
'Hiroyuki Fueno'
'Kazuyoshi Tanaka'
'Kohei Tamao'

_publ_section_title
;
 Air-Stable, Room-Temperature Emissive Disilenes with \p-Extended Aromatic
 Groups
;
_journal_name_full 'Journal of the American Chemical Society'
_journal_page_first 15162
_journal_page_last 15163
_journal_paper_doi 10.1021/ja108094m
_journal_volume 132
_journal_year 2010
_chemical_formula_moiety 'C86 H116 Si2'
_chemical_formula_sum 'C86 H116 Si2'
_chemical_formula_weight 1205.97
_chemical_name_systematic
; 
 ? 
;
_space_group_IT_number 2
_symmetry_cell_setting triclinic
_symmetry_Int_Tables_number 2
_symmetry_space_group_name_Hall '-P 1'
_symmetry_space_group_name_H-M 'P -1'
_atom_sites_solution_hydrogens geom
_atom_sites_solution_primary direct
_atom_sites_solution_secondary difmap
_audit_creation_method SHELXL-97
_cell_angle_alpha 81.849(9)
_cell_angle_beta 78.313(10)
_cell_angle_gamma 86.656(12)
_cell_formula_units_Z 1
_cell_length_a 10.937(3)
_cell_length_b 11.205(3)
_cell_length_c 14.946(4)
_cell_measurement_reflns_used 4952
_cell_measurement_temperature 90
_cell_measurement_theta_max 32.7
_cell_measurement_theta_min 1.4
_cell_volume 1774.7(8)
_computing_cell_refinement CrystalClear
_computing_data_collection CrystalClear
_computing_data_reduction CrystalClear
_computing_molecular_graphics 'ORTEP-3 for Windows'
_computing_publication_material 'SHELXL-97 (Sheldrick, 2008)'
_computing_structure_refinement 'SHELXL-97 (Sheldrick, 2008)'
_computing_structure_solution SIR2004
_diffrn_ambient_temperature 90
_diffrn_detector_area_resol_mean 7.31
_diffrn_measured_fraction_theta_full 0.997
_diffrn_measured_fraction_theta_max 0.997
_diffrn_measurement_device_type 'Rigaku AFC-8 with Saturn70 CCD'
_diffrn_measurement_method \w-scan
_diffrn_radiation_monochromator confocal
_diffrn_radiation_source 'fine-focus rotating anode'
_diffrn_radiation_type MoK\a
_diffrn_radiation_wavelength 0.71073
_diffrn_reflns_av_R_equivalents 0.0779
_diffrn_reflns_av_sigmaI/netI 0.0753
_diffrn_reflns_limit_h_max 15
_diffrn_reflns_limit_h_min -15
_diffrn_reflns_limit_k_max 15
_diffrn_reflns_limit_k_min -15
_diffrn_reflns_limit_l_max 21
_diffrn_reflns_limit_l_min -21
_diffrn_reflns_number 46345
_diffrn_reflns_theta_full 30.08
_diffrn_reflns_theta_max 30.08
_diffrn_reflns_theta_min 1.40
_diffrn_standards_number 0
_exptl_absorpt_coefficient_mu 0.095
_exptl_absorpt_correction_T_max 0.997
_exptl_absorpt_correction_T_min 0.986
_exptl_absorpt_correction_type numerical
_exptl_absorpt_process_details
; 
    Higashi, T. (1999). Program for Absorption Correction. 
    Rigaku Corporation, Tokyo, Japan. 
;
_exptl_crystal_colour red
_exptl_crystal_density_diffrn 1.128
_exptl_crystal_density_method 'not measured'
_exptl_crystal_description platelet
_exptl_crystal_F_000 660
_exptl_crystal_size_max 0.16
_exptl_crystal_size_mid 0.11
_exptl_crystal_size_min 0.04
_refine_diff_density_max 0.427
_refine_diff_density_min -0.327
_refine_diff_density_rms 0.060
_refine_ls_extinction_method none
_refine_ls_goodness_of_fit_ref 1.105
_refine_ls_hydrogen_treatment constr
_refine_ls_matrix_type full
_refine_ls_number_parameters 503
_refine_ls_number_reflns 10396
_refine_ls_number_restraints 40
_refine_ls_restrained_S_all 1.112
_refine_ls_R_factor_all 0.1168
_refine_ls_R_factor_gt 0.0801
_refine_ls_shift/su_max 0.000
_refine_ls_shift/su_mean 0.000
_refine_ls_structure_factor_coef Fsqd
_refine_ls_weighting_details 'calc w=1/[\s^2^(Fo^2^)+(0.0756P)^2^+0.6033P] where P=(Fo^2^+2Fc^2^)/3'
_refine_ls_weighting_scheme calc
_refine_ls_wR_factor_gt 0.1709
_refine_ls_wR_factor_ref 0.1926
_reflns_number_gt 7216
_reflns_number_total 10396
_reflns_threshold_expression I>2\s(I)
_cod_data_source_file ja108094m_si_003.cif
_cod_data_source_block shelxl
_cod_database_code 4103435

loop_
_symmetry_equiv_pos_as_xyz
'x, y, z'
'-x, -y, -z'

loop_
_atom_site_label
_atom_site_type_symbol
_atom_site_fract_x
_atom_site_fract_y
_atom_site_fract_z
_atom_site_U_iso_or_equiv
_atom_site_adp_type
_atom_site_occupancy
_atom_site_symmetry_multiplicity
_atom_site_calc_flag
_atom_site_refinement_flags
_atom_site_disorder_group
C1 C 0.4333(2) 0.35086(19) 0.15843(14) 0.0272(4) Uani 1 1 d . .
C2 C 0.49284(17) 0.35236(17) 0.23427(13) 0.0204(4) Uani 1 1 d . .
C3 C 0.59351(17) 0.43673(17) 0.24544(13) 0.0200(4) Uani 1 1 d . .
C4 C 0.61303(18) 0.39386(18) 0.34561(13) 0.0219(4) Uani 1 1 d . .
H4A H 0.7020 0.3707 0.3446 0.026 Uiso 1 1 calc R .
H4B H 0.5906 0.4606 0.3833 0.026 Uiso 1 1 calc R .
C5 C 0.53053(18) 0.28445(17) 0.38902(12) 0.0213(4) Uani 1 1 d . .
C6 C 0.46015(17) 0.27055(16) 0.31383(12) 0.0191(4) Uani 1 1 d . .
C7 C 0.36814(18) 0.18766(17) 0.32189(12) 0.0223(4) Uani 1 1 d . .
H7 H 0.3456 0.1336 0.3771 0.027 Uiso 1 1 calc R .
C8 C 0.30939(17) 0.18438(17) 0.24872(13) 0.0208(4) Uani 1 1 d . .
C9 C 0.20362(18) 0.10381(17) 0.24781(13) 0.0233(4) Uani 1 1 d . .
C10 C 0.2005(2) 0.1164(2) 0.14407(14) 0.0300(5) Uani 1 1 d . .
H10A H 0.1129 0.1231 0.1354 0.036 Uiso 1 1 calc R .
H10B H 0.2405 0.0441 0.1179 0.036 Uiso 1 1 calc R .
C11 C 0.27140(18) 0.23102(18) 0.09370(13) 0.0263(4) Uani 1 1 d D .
C12 C 0.34370(18) 0.26141(18) 0.16626(13) 0.0233(4) Uani 1 1 d . .
C13 C 0.71544(18) 0.42347(18) 0.17427(13) 0.0246(4) Uani 1 1 d . .
H13A H 0.6980 0.4488 0.1118 0.030 Uiso 1 1 calc R .
H13B H 0.7769 0.4793 0.1842 0.030 Uiso 1 1 calc R .
C14 C 0.7743(2) 0.2965(2) 0.17764(16) 0.0383(6) Uani 1 1 d . .
H14A H 0.8075 0.2765 0.2343 0.057 Uiso 1 1 calc R .
H14B H 0.8423 0.2928 0.1241 0.057 Uiso 1 1 calc R .
H14C H 0.7110 0.2386 0.1767 0.057 Uiso 1 1 calc R .
C15 C 0.54635(19) 0.56940(18) 0.23680(14) 0.0258(4) Uani 1 1 d . .
H15A H 0.5315 0.5932 0.1734 0.031 Uiso 1 1 calc R .
H15B H 0.4649 0.5749 0.2796 0.031 Uiso 1 1 calc R .
C16 C 0.6329(2) 0.66017(19) 0.25668(15) 0.0318(5) Uani 1 1 d . .
H16A H 0.7091 0.6650 0.2090 0.048 Uiso 1 1 calc R .
H16B H 0.6545 0.6341 0.3171 0.048 Uiso 1 1 calc R .
H16C H 0.5904 0.7397 0.2567 0.048 Uiso 1 1 calc R .
C17 C 0.60856(19) 0.16804(19) 0.40842(14) 0.0272(4) Uani 1 1 d . .
H17A H 0.5512 0.0998 0.4268 0.033 Uiso 1 1 calc R .
H17B H 0.6656 0.1533 0.3503 0.033 Uiso 1 1 calc R .
C18 C 0.6862(2) 0.1675(2) 0.48246(16) 0.0396(6) Uani 1 1 d . .
H18A H 0.6305 0.1671 0.5428 0.059 Uiso 1 1 calc R .
H18B H 0.7367 0.2396 0.4690 0.059 Uiso 1 1 calc R .
H18C H 0.7413 0.0953 0.4832 0.059 Uiso 1 1 calc R .
C19 C 0.44056(18) 0.30973(18) 0.47841(13) 0.0242(4) Uani 1 1 d . .
H19A H 0.3962 0.2349 0.5067 0.029 Uiso 1 1 calc R .
H19B H 0.4903 0.3303 0.5222 0.029 Uiso 1 1 calc R .
C20 C 0.34392(19) 0.41110(19) 0.46538(14) 0.0281(4) Uani 1 1 d . .
H20A H 0.2927 0.4233 0.5254 0.042 Uiso 1 1 calc R .
H20B H 0.2904 0.3895 0.4253 0.042 Uiso 1 1 calc R .
H20C H 0.3866 0.4856 0.4370 0.042 Uiso 1 1 calc R .
C21 C 0.22449(19) -0.02694(18) 0.28982(14) 0.0260(4) Uani 1 1 d . .
H21A H 0.2203 -0.0282 0.3567 0.031 Uiso 1 1 calc R .
H21B H 0.1546 -0.0747 0.2827 0.031 Uiso 1 1 calc R .
C22 C 0.3463(2) -0.0896(2) 0.24993(17) 0.0356(5) Uani 1 1 d . .
H22A H 0.3518 -0.1705 0.2840 0.053 Uiso 1 1 calc R .
H22B H 0.4168 -0.0427 0.2552 0.053 Uiso 1 1 calc R .
H22C H 0.3488 -0.0960 0.1849 0.053 Uiso 1 1 calc R .
C23 C 0.07753(19) 0.1542(2) 0.29954(15) 0.0312(5) Uani 1 1 d . .
H23A H 0.0606 0.2347 0.2668 0.037 Uiso 1 1 calc R .
H23B H 0.0106 0.1010 0.2947 0.037 Uiso 1 1 calc R .
C24 C 0.0672(2) 0.1666(2) 0.40098(17) 0.0407(6) Uani 1 1 d . .
H24A H -0.0159 0.1995 0.4254 0.061 Uiso 1 1 calc R .
H24B H 0.1310 0.2210 0.4074 0.061 Uiso 1 1 calc R .
H24C H 0.0799 0.0871 0.4354 0.061 Uiso 1 1 calc R .
C27 C 0.1800(2) 0.33566(19) 0.07081(15) 0.0312(5) Uani 1 1 d . .
H27A H 0.1247 0.3522 0.1292 0.037 Uiso 1 1 calc R .
H27B H 0.2293 0.4086 0.0458 0.037 Uiso 1 1 calc R .
C28 C 0.0978(2) 0.3177(2) 0.00284(15) 0.0329(5) Uani 1 1 d . .
H28A H 0.0365 0.3848 0.0002 0.049 Uiso 1 1 calc R .
H28B H 0.0541 0.2417 0.0232 0.049 Uiso 1 1 calc R .
H28C H 0.1500 0.3150 -0.0585 0.049 Uiso 1 1 calc R .
Si1A Si 0.43978(6) 0.48761(6) 0.06696(4) 0.01936(16) Uani 0.7908(10) 1 d P 1
C29A C 0.3131(2) 0.5996(2) 0.10284(17) 0.0206(5) Uani 0.7908(10) 1 d P 1
C30A C 0.2372(2) 0.5781(2) 0.19045(16) 0.0203(5) Uani 0.7908(10) 1 d P 1
H30A H 0.2546 0.5104 0.2325 0.024 Uiso 0.7908(10) 1 calc PR 1
C31A C 0.1375(2) 0.6549(2) 0.21578(18) 0.0201(4) Uani 0.7908(10) 1 d P 1
C32A C 0.0425(2) 0.6461(2) 0.30622(18) 0.0224(4) Uani 0.7908(10) 1 d P 1
C33A C -0.0420(3) 0.7558(3) 0.28911(19) 0.0221(5) Uani 0.7908(10) 1 d P 1
C34A C -0.1441(3) 0.7994(3) 0.3479(2) 0.0282(6) Uani 0.7908(10) 1 d P 1
H34A H -0.1693 0.7600 0.4090 0.034 Uiso 0.7908(10) 1 calc PR 1
C35A C -0.2094(4) 0.9020(3) 0.3159(3) 0.0306(7) Uani 0.7908(10) 1 d P 1
H35A H -0.2803 0.9322 0.3553 0.037 Uiso 0.7908(10) 1 calc PR 1
C36A C -0.1717(6) 0.9600(6) 0.2275(5) 0.0310(11) Uani 0.7908(10) 1 d P 1
H36A H -0.2176 1.0296 0.2069 0.037 Uiso 0.7908(10) 1 calc PR 1
C37A C -0.0676(7) 0.9186(9) 0.1675(5) 0.0275(8) Uani 0.7908(10) 1 d P 1
H37A H -0.0411 0.9599 0.1072 0.033 Uiso 0.7908(10) 1 calc PR 1
C38A C -0.0043(4) 0.8150(3) 0.1992(3) 0.0220(6) Uani 0.7908(10) 1 d P 1
C39A C 0.1087(2) 0.7535(2) 0.15461(17) 0.0197(5) Uani 0.7908(10) 1 d P 1
C40A C 0.1848(2) 0.7791(2) 0.06816(17) 0.0221(5) Uani 0.7908(10) 1 d P 1
H40A H 0.1677 0.8478 0.0270 0.027 Uiso 0.7908(10) 1 calc PR 1
C41A C 0.2867(2) 0.7020(2) 0.04316(16) 0.0211(5) Uani 0.7908(10) 1 d P 1
H41A H 0.3395 0.7191 -0.0156 0.025 Uiso 0.7908(10) 1 calc PR 1
C42A C -0.0290(3) 0.5277(2) 0.3220(2) 0.0315(6) Uani 0.7908(10) 1 d P 1
H42A H -0.0943 0.5265 0.3777 0.047 Uiso 0.7908(10) 1 calc PR 1
H42B H 0.0292 0.4588 0.3294 0.047 Uiso 0.7908(10) 1 calc PR 1
H42C H -0.0673 0.5226 0.2688 0.047 Uiso 0.7908(10) 1 calc PR 1
C43A C 0.1044(3) 0.6521(3) 0.38987(18) 0.0293(6) Uani 0.7908(10) 1 d P 1
H43A H 0.1633 0.5835 0.3957 0.044 Uiso 0.7908(10) 1 calc PR 1
H43B H 0.0399 0.6492 0.4461 0.044 Uiso 0.7908(10) 1 calc PR 1
H43C H 0.1492 0.7275 0.3807 0.044 Uiso 0.7908(10) 1 calc PR 1
Si1B Si 0.5283(2) 0.4121(2) 0.02933(16) 0.01936(16) Uani 0.2092(10) 1 d P 2
C29B C 0.6661(8) 0.3313(7) -0.0354(5) 0.0206(5) Uani 0.2092(10) 1 d PD 2
C30B C 0.7328(7) 0.3780(7) -0.1215(5) 0.0203(5) Uani 0.2092(10) 1 d PD 2
H30B H 0.7059 0.4528 -0.1509 0.024 Uiso 0.2092(10) 1 calc PR 2
C31B C 0.8380(7) 0.3182(6) -0.1659(5) 0.0201(4) Uani 0.2092(10) 1 d PDU 2
C32B C 0.9152(7) 0.3522(7) -0.2513(4) 0.0224(4) Uani 0.2092(10) 1 d PDU 2
C33B C 1.0167(11) 0.2453(12) -0.2589(7) 0.0221(5) Uani 0.2092(10) 1 d PDU 2
C34B C 1.1133(12) 0.2260(13) -0.3320(9) 0.0282(6) Uani 0.2092(10) 1 d PD 2
H34B H 1.1224 0.2775 -0.3891 0.034 Uiso 0.2092(10) 1 calc PR 2
C35B C 1.1963(17) 0.1292(14) -0.3193(14) 0.0306(7) Uani 0.2092(10) 1 d PD 2
H35B H 1.2616 0.1135 -0.3691 0.037 Uiso 0.2092(10) 1 calc PR 2
C36B C 1.186(3) 0.055(3) -0.2356(19) 0.0310(11) Uani 0.2092(10) 1 d PD 2
H36B H 1.2470 -0.0076 -0.2263 0.037 Uiso 0.2092(10) 1 calc PR 2
C37B C 1.085(3) 0.074(4) -0.1658(19) 0.0275(8) Uani 0.2092(10) 1 d PD 2
H37B H 1.0778 0.0255 -0.1076 0.033 Uiso 0.2092(10) 1 calc PR 2
C38B C 0.9938(18) 0.1633(16) -0.1788(11) 0.0220(6) Uani 0.2092(10) 1 d PD 2
C39B C 0.8763(8) 0.2097(7) -0.1205(5) 0.0197(5) Uani 0.2092(10) 1 d PD 2
C40B C 0.8122(7) 0.1595(7) -0.0346(5) 0.0221(5) Uani 0.2092(10) 1 d PD 2
H40B H 0.8404 0.0858 -0.0044 0.027 Uiso 0.2092(10) 1 calc PR 2
C41B C 0.7056(6) 0.2205(6) 0.0058(4) 0.0211(5) Uani 0.2092(10) 1 d PD 2
H41B H 0.6584 0.1856 0.0631 0.025 Uiso 0.2092(10) 1 calc PR 2
C42B C 0.9864(9) 0.4703(7) -0.2597(8) 0.0315(6) Uani 0.2092(10) 1 d PD 2
H42D H 1.0213 0.4708 -0.2043 0.047 Uiso 0.2092(10) 1 calc PR 2
H42E H 0.9286 0.5398 -0.2660 0.047 Uiso 0.2092(10) 1 calc PR 2
H42F H 1.0541 0.4750 -0.3140 0.047 Uiso 0.2092(10) 1 calc PR 2
C43B C 0.8528(9) 0.3627(10) -0.3365(6) 0.0293(6) Uani 0.2092(10) 1 d PD 2
H43D H 0.8015 0.2924 -0.3318 0.044 Uiso 0.2092(10) 1 calc PR 2
H43E H 0.9175 0.3662 -0.3926 0.044 Uiso 0.2092(10) 1 calc PR 2
H43F H 0.7999 0.4363 -0.3389 0.044 Uiso 0.2092(10) 1 calc PR 2
C25A C 0.3575(6) 0.2117(7) 0.0006(4) 0.0231(19) Uani 0.50 1 d PD 1
H25A H 0.3067 0.1894 -0.0419 0.028 Uiso 0.50 1 calc PR 1
H25B H 0.3993 0.2878 -0.0278 0.028 Uiso 0.50 1 calc PR 1
C26A C 0.4556(4) 0.1122(4) 0.0153(3) 0.0318(9) Uani 0.50 1 d PD 1
H26A H 0.5152 0.1075 -0.0428 0.048 Uiso 0.50 1 calc PR 1
H26B H 0.4146 0.0349 0.0358 0.048 Uiso 0.50 1 calc PR 1
H26C H 0.5000 0.1304 0.0622 0.048 Uiso 0.50 1 calc PR 1
C25B C 0.3681(6) 0.1902(9) 0.0116(5) 0.031(2) Uani 0.50 1 d PD 3
H25C H 0.4074 0.2637 -0.0249 0.037 Uiso 0.50 1 calc PR 3
H25D H 0.4344 0.1419 0.0378 0.037 Uiso 0.50 1 calc PR 3
C26B C 0.3276(4) 0.1174(4) -0.0559(3) 0.0345(10) Uani 0.50 1 d PD 3
H26D H 0.3031 0.0371 -0.0243 0.052 Uiso 0.50 1 calc PR 3
H26E H 0.3972 0.1095 -0.1077 0.052 Uiso 0.50 1 calc PR 3
H26F H 0.2565 0.1590 -0.0789 0.052 Uiso 0.50 1 calc PR 3

loop_
_atom_site_aniso_label
_atom_site_aniso_U_11
_atom_site_aniso_U_22
_atom_site_aniso_U_33
_atom_site_aniso_U_23
_atom_site_aniso_U_13
_atom_site_aniso_U_12
C1 0.0322(11) 0.0288(10) 0.0213(9) 0.0040(8) -0.0100(8) -0.0091(9)
C2 0.0211(9) 0.0210(9) 0.0197(8) -0.0017(7) -0.0062(7) 0.0011(7)
C3 0.0185(9) 0.0216(9) 0.0197(8) -0.0020(7) -0.0032(7) -0.0020(7)
C4 0.0206(9) 0.0268(9) 0.0194(9) -0.0043(7) -0.0051(7) -0.0030(8)
C5 0.0220(9) 0.0241(9) 0.0172(8) -0.0016(7) -0.0037(7) 0.0000(7)
C6 0.0186(9) 0.0219(9) 0.0164(8) -0.0039(7) -0.0032(7) 0.0037(7)
C7 0.0241(10) 0.0245(9) 0.0163(8) -0.0005(7) -0.0003(7) -0.0023(8)
C8 0.0202(9) 0.0201(9) 0.0215(9) -0.0042(7) -0.0014(7) -0.0009(7)
C9 0.0229(10) 0.0245(9) 0.0224(9) -0.0015(7) -0.0045(7) -0.0047(8)
C10 0.0363(12) 0.0314(11) 0.0244(10) 0.0001(8) -0.0099(9) -0.0137(9)
C11 0.0303(11) 0.0289(10) 0.0214(9) 0.0004(8) -0.0091(8) -0.0103(8)
C12 0.0241(10) 0.0244(9) 0.0221(9) -0.0018(7) -0.0060(7) -0.0040(8)
C13 0.0242(10) 0.0276(10) 0.0206(9) -0.0022(7) -0.0015(7) -0.0011(8)
C14 0.0389(13) 0.0396(13) 0.0279(11) -0.0005(9) 0.0064(9) 0.0128(10)
C15 0.0251(10) 0.0260(10) 0.0254(10) -0.0022(8) -0.0033(8) 0.0003(8)
C16 0.0378(12) 0.0263(10) 0.0301(11) -0.0056(8) -0.0017(9) -0.0039(9)
C17 0.0285(11) 0.0292(10) 0.0224(9) 0.0011(8) -0.0065(8) 0.0046(8)
C18 0.0360(13) 0.0498(14) 0.0330(12) 0.0012(10) -0.0149(10) 0.0099(11)
C19 0.0241(10) 0.0301(10) 0.0173(9) -0.0038(7) -0.0009(7) -0.0027(8)
C20 0.0290(11) 0.0291(10) 0.0253(10) -0.0082(8) -0.0008(8) 0.0009(9)
C21 0.0278(10) 0.0259(10) 0.0244(10) -0.0030(8) -0.0040(8) -0.0059(8)
C22 0.0389(13) 0.0281(11) 0.0388(13) -0.0045(9) -0.0058(10) 0.0015(10)
C23 0.0231(10) 0.0330(11) 0.0367(12) -0.0042(9) -0.0037(9) -0.0044(9)
C24 0.0291(12) 0.0503(15) 0.0411(13) -0.0168(11) 0.0042(10) -0.0017(11)
C27 0.0397(12) 0.0289(11) 0.0281(10) 0.0004(8) -0.0144(9) -0.0093(9)
C28 0.0328(12) 0.0363(12) 0.0308(11) -0.0023(9) -0.0108(9) -0.0015(10)
Si1A 0.0192(3) 0.0207(3) 0.0163(3) -0.0019(2) -0.0003(2) 0.0024(2)
C29A 0.0184(12) 0.0238(12) 0.0206(11) -0.0059(9) -0.0046(9) 0.0002(9)
C30A 0.0177(11) 0.0207(11) 0.0215(10) -0.0023(8) -0.0025(9) 0.0015(9)
C31A 0.0155(10) 0.0220(10) 0.0217(10) -0.0050(9) 0.0003(9) -0.0007(8)
C32A 0.0181(10) 0.0198(9) 0.0283(10) -0.0057(8) -0.0015(8) 0.0014(8)
C33A 0.0177(13) 0.0199(9) 0.0283(14) -0.0073(11) -0.0007(11) -0.0002(9)
C34A 0.0218(18) 0.0236(17) 0.0377(17) -0.0097(11) 0.0006(12) 0.0026(12)
C35A 0.0241(15) 0.018(2) 0.0467(15) -0.0101(17) 0.0015(11) 0.0034(13)
C36A 0.022(2) 0.019(2) 0.0509(19) -0.0086(12) -0.0027(13) 0.0019(19)
C37A 0.019(3) 0.0298(17) 0.0342(12) -0.0066(9) -0.0072(14) 0.0052(15)
C38A 0.0207(13) 0.0174(19) 0.030(2) -0.0073(12) -0.0069(14) 0.0015(12)
C39A 0.0179(11) 0.0203(13) 0.0218(13) -0.0074(9) -0.0032(10) 0.0015(10)
C40A 0.0244(12) 0.0216(12) 0.0205(12) -0.0019(8) -0.0065(9) 0.0037(10)
C41A 0.0209(12) 0.0245(12) 0.0181(10) -0.0034(8) -0.0042(9) 0.0007(9)
C42A 0.0260(14) 0.0262(12) 0.0381(15) -0.0062(11) 0.0052(11) -0.0024(10)
C43A 0.0314(14) 0.0318(13) 0.0220(12) -0.0040(10) -0.0001(10) 0.0049(11)
Si1B 0.0192(3) 0.0207(3) 0.0163(3) -0.0019(2) -0.0003(2) 0.0024(2)
C29B 0.0184(12) 0.0238(12) 0.0206(11) -0.0059(9) -0.0046(9) 0.0002(9)
C30B 0.0177(11) 0.0207(11) 0.0215(10) -0.0023(8) -0.0025(9) 0.0015(9)
C31B 0.0155(10) 0.0220(10) 0.0217(10) -0.0050(9) 0.0003(9) -0.0007(8)
C32B 0.0181(10) 0.0198(9) 0.0283(10) -0.0057(8) -0.0015(8) 0.0014(8)
C33B 0.0177(13) 0.0199(9) 0.0283(14) -0.0073(11) -0.0007(11) -0.0002(9)
C34B 0.0218(18) 0.0236(17) 0.0377(17) -0.0097(11) 0.0006(12) 0.0026(12)
C35B 0.0241(15) 0.018(2) 0.0467(15) -0.0101(17) 0.0015(11) 0.0034(13)
C36B 0.022(2) 0.019(2) 0.0509(19) -0.0086(12) -0.0027(13) 0.0019(19)
C37B 0.019(3) 0.0298(17) 0.0342(12) -0.0066(9) -0.0072(14) 0.0052(15)
C38B 0.0207(13) 0.0174(19) 0.030(2) -0.0073(12) -0.0069(14) 0.0015(12)
C39B 0.0179(11) 0.0203(13) 0.0218(13) -0.0074(9) -0.0032(10) 0.0015(10)
C40B 0.0244(12) 0.0216(12) 0.0205(12) -0.0019(8) -0.0065(9) 0.0037(10)
C41B 0.0209(12) 0.0245(12) 0.0181(10) -0.0034(8) -0.0042(9) 0.0007(9)
C42B 0.0260(14) 0.0262(12) 0.0381(15) -0.0062(11) 0.0052(11) -0.0024(10)
C43B 0.0314(14) 0.0318(13) 0.0220(12) -0.0040(10) -0.0001(10) 0.0049(11)
C25A 0.037(3) 0.022(3) 0.009(2) 0.004(2) -0.006(2) -0.005(2)
C26A 0.030(2) 0.037(2) 0.027(2) -0.0095(18) 0.0034(17) -0.0005(19)
C25B 0.042(4) 0.024(3) 0.027(3) 0.010(3) -0.013(3) -0.015(3)
C26B 0.034(2) 0.040(2) 0.027(2) -0.0030(18) -0.0043(18) 0.003(2)

loop_
_atom_type_symbol
_atom_type_description
_atom_type_scat_dispersion_real
_atom_type_scat_dispersion_imag
_atom_type_scat_source
C C 0.0033 0.0016 'International Tables Vol C Tables 4.2.6.8 and 6.1.1.4'
H H 0.0000 0.0000 'International Tables Vol C Tables 4.2.6.8 and 6.1.1.4'
Si Si 0.0817 0.0704 'International Tables Vol C Tables 4.2.6.8 and 6.1.1.4'

loop_
_geom_angle_atom_site_label_1
_geom_angle_atom_site_label_2
_geom_angle_atom_site_label_3
_geom_angle
_geom_angle_site_symmetry_3
C12 C1 C2 117.56(17) .
C12 C1 Si1A 120.44(14) .
C2 C1 Si1A 119.84(15) .
C12 C1 Si1B 117.53(16) .
C2 C1 Si1B 118.46(16) .
C6 C2 C1 120.21(17) .
C6 C2 C3 110.45(16) .
C1 C2 C3 129.33(17) .
C2 C3 C15 111.09(15) .
C2 C3 C13 111.63(15) .
C15 C3 C13 109.58(15) .
C2 C3 C4 103.04(14) .
C15 C3 C4 110.00(15) .
C13 C3 C4 111.37(15) .
C5 C4 C3 110.01(15) .
C5 C4 H4A 109.7 .
C3 C4 H4A 109.7 .
C5 C4 H4B 109.7 .
C3 C4 H4B 109.7 .
H4A C4 H4B 108.2 .
C6 C5 C19 111.38(15) .
C6 C5 C17 109.18(15) .
C19 C5 C17 109.54(16) .
C6 C5 C4 102.42(14) .
C19 C5 C4 111.69(16) .
C17 C5 C4 112.46(16) .
C7 C6 C2 121.38(17) .
C7 C6 C5 124.58(16) .
C2 C6 C5 114.01(16) .
C8 C7 C6 119.30(17) .
C8 C7 H7 120.3 .
C6 C7 H7 120.3 .
C7 C8 C12 120.90(17) .
C7 C8 C9 125.93(17) .
C12 C8 C9 113.15(17) .
C8 C9 C21 113.16(16) .
C8 C9 C10 102.05(15) .
C21 C9 C10 112.99(17) .
C8 C9 C23 110.74(16) .
C21 C9 C23 109.11(16) .
C10 C9 C23 108.58(17) .
C9 C10 C11 109.18(16) .
C9 C10 H10A 109.8 .
C11 C10 H10A 109.8 .
C9 C10 H10B 109.8 .
C11 C10 H10B 109.8 .
H10A C10 H10B 108.3 .
C27 C11 C25A 105.7(3) .
C27 C11 C12 110.54(16) .
C25A C11 C12 113.2(3) .
C27 C11 C25B 116.9(4) .
C12 C11 C25B 108.0(3) .
C27 C11 C10 111.44(17) .
C25A C11 C10 113.7(4) .
C12 C11 C10 102.45(15) .
C25B C11 C10 106.5(4) .
C8 C12 C1 120.45(17) .
C8 C12 C11 109.99(16) .
C1 C12 C11 129.55(17) .
C14 C13 C3 114.85(16) .
C14 C13 H13A 108.6 .
C3 C13 H13A 108.6 .
C14 C13 H13B 108.6 .
C3 C13 H13B 108.6 .
H13A C13 H13B 107.5 .
C13 C14 H14A 109.5 .
C13 C14 H14B 109.5 .
H14A C14 H14B 109.5 .
C13 C14 H14C 109.5 .
H14A C14 H14C 109.5 .
H14B C14 H14C 109.5 .
C16 C15 C3 115.83(17) .
C16 C15 H15A 108.3 .
C3 C15 H15A 108.3 .
C16 C15 H15B 108.3 .
C3 C15 H15B 108.3 .
H15A C15 H15B 107.4 .
C15 C16 H16A 109.5 .
C15 C16 H16B 109.5 .
H16A C16 H16B 109.5 .
C15 C16 H16C 109.5 .
H16A C16 H16C 109.5 .
H16B C16 H16C 109.5 .
C18 C17 C5 115.87(18) .
C18 C17 H17A 108.3 .
C5 C17 H17A 108.3 .
C18 C17 H17B 108.3 .
C5 C17 H17B 108.3 .
H17A C17 H17B 107.4 .
C17 C18 H18A 109.5 .
C17 C18 H18B 109.5 .
H18A C18 H18B 109.5 .
C17 C18 H18C 109.5 .
H18A C18 H18C 109.5 .
H18B C18 H18C 109.5 .
C20 C19 C5 114.61(16) .
C20 C19 H19A 108.6 .
C5 C19 H19A 108.6 .
C20 C19 H19B 108.6 .
C5 C19 H19B 108.6 .
H19A C19 H19B 107.6 .
C19 C20 H20A 109.5 .
C19 C20 H20B 109.5 .
H20A C20 H20B 109.5 .
C19 C20 H20C 109.5 .
H20A C20 H20C 109.5 .
H20B C20 H20C 109.5 .
C22 C21 C9 116.46(17) .
C22 C21 H21A 108.2 .
C9 C21 H21A 108.2 .
C22 C21 H21B 108.2 .
C9 C21 H21B 108.2 .
H21A C21 H21B 107.3 .
C21 C22 H22A 109.5 .
C21 C22 H22B 109.5 .
H22A C22 H22B 109.5 .
C21 C22 H22C 109.5 .
H22A C22 H22C 109.5 .
H22B C22 H22C 109.5 .
C24 C23 C9 117.30(18) .
C24 C23 H23A 108.0 .
C9 C23 H23A 108.0 .
C24 C23 H23B 108.0 .
C9 C23 H23B 108.0 .
H23A C23 H23B 107.2 .
C23 C24 H24A 109.5 .
C23 C24 H24B 109.5 .
H24A C24 H24B 109.5 .
C23 C24 H24C 109.5 .
H24A C24 H24C 109.5 .
H24B C24 H24C 109.5 .
C28 C27 C11 117.02(18) .
C28 C27 H27A 108.0 .
C11 C27 H27A 108.0 .
C28 C27 H27B 108.0 .
C11 C27 H27B 108.0 .
H27A C27 H27B 107.3 .
C27 C28 H28A 109.5 .
C27 C28 H28B 109.5 .
H28A C28 H28B 109.5 .
C27 C28 H28C 109.5 .
H28A C28 H28C 109.5 .
H28B C28 H28C 109.5 .
C29A Si1A C1 110.49(11) .
C29A Si1A Si1A 121.68(9) 2_665
C1 Si1A Si1A 127.59(8) 2_665
C30A C29A C41A 118.6(2) .
C30A C29A Si1A 119.06(18) .
C41A C29A Si1A 122.26(19) .
C31A C30A C29A 120.0(2) .
C30A C31A C39A 121.0(2) .
C30A C31A C32A 128.2(2) .
C39A C31A C32A 110.7(2) .
C33A C32A C31A 101.6(2) .
C33A C32A C42A 111.7(2) .
C31A C32A C42A 110.5(2) .
C33A C32A C43A 111.8(2) .
C31A C32A C43A 112.2(2) .
C42A C32A C43A 109.0(2) .
C34A C33A C38A 120.4(3) .
C34A C33A C32A 129.2(3) .
C38A C33A C32A 110.4(3) .
C33A C34A C35A 118.9(3) .
C36A C35A C34A 120.5(3) .
C35A C36A C37A 121.5(4) .
C38A C37A C36A 117.8(4) .
C37A C38A C33A 121.0(3) .
C37A C38A C39A 130.3(3) .
C33A C38A C39A 108.6(3) .
C40A C39A C31A 120.1(2) .
C40A C39A C38A 131.3(2) .
C31A C39A C38A 108.6(2) .
C39A C40A C41A 118.7(2) .
C40A C41A C29A 121.5(2) .
C29B Si1B C1 124.6(2) .
C29B Si1B Si1B 119.2(3) 2_665
C1 Si1B Si1B 116.05(18) 2_665
C41B C29B C30B 118.2(6) .
C41B C29B Si1B 118.4(5) .
C30B C29B Si1B 123.4(5) .
C29B C30B C31B 122.0(6) .
C29B C30B H30B 119.0 .
C31B C30B H30B 119.0 .
C39B C31B C30B 117.7(6) .
C39B C31B C32B 113.1(6) .
C30B C31B C32B 129.2(7) .
C31B C32B C43B 116.1(7) .
C31B C32B C42B 115.6(7) .
C43B C32B C42B 106.6(7) .
C31B C32B C33B 103.0(6) .
C43B C32B C33B 107.9(7) .
C42B C32B C33B 107.1(8) .
C34B C33B C38B 121.5(14) .
C34B C33B C32B 129.0(10) .
C38B C33B C32B 109.4(10) .
C33B C34B C35B 118.1(14) .
C33B C34B H34B 121.0 .
C35B C34B H34B 121.0 .
C36B C35B C34B 121.8(14) .
C36B C35B H35B 119.1 .
C34B C35B H35B 119.1 .
C35B C36B C37B 118.0(14) .
C35B C36B H36B 121.0 .
C37B C36B H36B 121.0 .
C38B C37B C36B 121.8(15) .
C38B C37B H37B 119.1 .
C36B C37B H37B 119.1 .
C37B C38B C33B 117.7(14) .
C37B C38B C39B 136.0(12) .
C33B C38B C39B 105.7(11) .
C40B C39B C31B 122.4(6) .
C40B C39B C38B 128.8(7) .
C31B C39B C38B 108.8(7) .
C41B C40B C39B 117.9(6) .
C41B C40B H40B 121.0 .
C39B C40B H40B 121.0 .
C40B C41B C29B 121.9(6) .
C40B C41B H41B 119.1 .
C29B C41B H41B 119.1 .
C32B C42B H42D 109.5 .
C32B C42B H42E 109.5 .
H42D C42B H42E 109.5 .
C32B C42B H42F 109.5 .
H42D C42B H42F 109.5 .
H42E C42B H42F 109.5 .
C32B C43B H43D 109.5 .
C32B C43B H43E 109.5 .
H43D C43B H43E 109.5 .
C32B C43B H43F 109.5 .
H43D C43B H43F 109.5 .
H43E C43B H43F 109.5 .
C26A C25A C11 110.4(4) .
C11 C25A H25A 109.6 .
C11 C25A H25B 109.6 .
C26B C25B C11 120.5(5) .
C11 C25B H25C 107.2 .
C11 C25B H25D 107.2 .

loop_
_geom_bond_atom_site_label_1
_geom_bond_atom_site_label_2
_geom_bond_distance
_geom_bond_site_symmetry_2
C1 C12 1.419(3) .
C1 C2 1.419(3) .
C1 Si1A 1.898(2) .
C1 Si1B 2.042(3) .
C2 C6 1.392(3) .
C2 C3 1.541(3) .
C3 C15 1.541(3) .
C3 C13 1.542(3) .
C3 C4 1.559(3) .
C4 C5 1.551(3) .
C4 H4A 0.9900 .
C4 H4B 0.9900 .
C5 C6 1.515(3) .
C5 C19 1.541(3) .
C5 C17 1.542(3) .
C6 C7 1.385(3) .
C7 C8 1.382(3) .
C7 H7 0.9500 .
C8 C12 1.398(3) .
C8 C9 1.512(3) .
C9 C21 1.533(3) .
C9 C10 1.544(3) .
C9 C23 1.555(3) .
C10 C11 1.557(3) .
C10 H10A 0.9900 .
C10 H10B 0.9900 .
C11 C27 1.542(3) .
C11 C25A 1.549(4) .
C11 C12 1.549(3) .
C11 C25B 1.553(4) .
C13 C14 1.526(3) .
C13 H13A 0.9900 .
C13 H13B 0.9900 .
C14 H14A 0.9800 .
C14 H14B 0.9800 .
C14 H14C 0.9800 .
C15 C16 1.526(3) .
C15 H15A 0.9900 .
C15 H15B 0.9900 .
C16 H16A 0.9800 .
C16 H16B 0.9800 .
C16 H16C 0.9800 .
C17 C18 1.524(3) .
C17 H17A 0.9900 .
C17 H17B 0.9900 .
C18 H18A 0.9800 .
C18 H18B 0.9800 .
C18 H18C 0.9800 .
C19 C20 1.525(3) .
C19 H19A 0.9900 .
C19 H19B 0.9900 .
C20 H20A 0.9800 .
C20 H20B 0.9800 .
C20 H20C 0.9800 .
C21 C22 1.520(3) .
C21 H21A 0.9900 .
C21 H21B 0.9900 .
C22 H22A 0.9800 .
C22 H22B 0.9800 .
C22 H22C 0.9800 .
C23 C24 1.523(3) .
C23 H23A 0.9900 .
C23 H23B 0.9900 .
C24 H24A 0.9800 .
C24 H24B 0.9800 .
C24 H24C 0.9800 .
C27 C28 1.527(3) .
C27 H27A 0.9900 .
C27 H27B 0.9900 .
C28 H28A 0.9800 .
C28 H28B 0.9800 .
C28 H28C 0.9800 .
Si1A C29A 1.862(3) .
Si1A Si1A 2.1531(13) 2_665
C29A C30A 1.398(3) .
C29A C41A 1.404(3) .
C30A C31A 1.375(3) .
C30A H30A 0.9500 .
C31A C39A 1.395(3) .
C31A C32A 1.524(3) .
C32A C33A 1.518(4) .
C32A C42A 1.545(4) .
C32A C43A 1.549(4) .
C33A C34A 1.385(4) .
C33A C38A 1.404(4) .
C34A C35A 1.396(4) .
C34A H34A 0.9500 .
C35A C36A 1.381(5) .
C35A H35A 0.9500 .
C36A C37A 1.399(4) .
C36A H36A 0.9500 .
C37A C38A 1.391(4) .
C37A H37A 0.9500 .
C38A C39A 1.464(5) .
C39A C40A 1.390(3) .
C40A C41A 1.392(3) .
C40A H40A 0.9500 .
C41A H41A 0.9500 .
C42A H42A 0.9800 .
C42A H42B 0.9800 .
C42A H42C 0.9800 .
C43A H43A 0.9800 .
C43A H43B 0.9800 .
C43A H43C 0.9800 .
Si1B C29B 1.877(7) .
Si1B Si1B 2.149(5) 2_665
C29B C41B 1.391(3) .
C29B C30B 1.392(3) .
C30B C31B 1.392(3) .
C30B H30B 0.9500 .
C31B C39B 1.391(3) .
C31B C32B 1.396(3) .
C32B C43B 1.550(3) .
C32B C42B 1.551(3) .
C32B C33B 1.585(15) .
C33B C34B 1.390(2) .
C33B C38B 1.391(3) .
C34B C35B 1.391(3) .
C34B H34B 0.9500 .
C35B C36B 1.391(3) .
C35B H35B 0.9500 .
C36B C37B 1.391(3) .
C36B H36B 0.9500 .
C37B C38B 1.391(3) .
C37B H37B 0.9500 .
C38B C39B 1.510(18) .
C39B C40B 1.390(3) .
C40B C41B 1.389(3) .
C40B H40B 0.9500 .
C41B H41B 0.9500 .
C42B H42D 0.9800 .
C42B H42E 0.9800 .
C42B H42F 0.9800 .
C43B H43D 0.9800 .
C43B H43E 0.9800 .
C43B H43F 0.9800 .
C25A C26A 1.526(5) .
C25A H25A 0.9900 .
C25A H25B 0.9900 .
C26A H26A 0.9800 .
C26A H26B 0.9800 .
C26A H26C 0.9800 .
C25B C26B 1.528(5) .
C25B H25C 0.9900 .
C25B H25D 0.9900 .
C26B H26D 0.9800 .
C26B H26E 0.9800 .
C26B H26F 0.9800 .

loop_
_geom_torsion_atom_site_label_1
_geom_torsion_atom_site_label_2
_geom_torsion_atom_site_label_3
_geom_torsion_atom_site_label_4
_geom_torsion
_geom_torsion_site_symmetry_1
_geom_torsion_site_symmetry_4
C12 C1 C2 C6 -2.0(3) . .
Si1A C1 C2 C6 161.42(15) . .
Si1B C1 C2 C6 -153.12(17) . .
C12 C1 C2 C3 179.35(18) . .
Si1A C1 C2 C3 -17.3(3) . .
Si1B C1 C2 C3 28.2(3) . .
C6 C2 C3 C15 -119.11(17) . .
C1 C2 C3 C15 59.7(3) . .
C6 C2 C3 C13 118.26(18) . .
C1 C2 C3 C13 -62.9(3) . .
C6 C2 C3 C4 -1.4(2) . .
C1 C2 C3 C4 177.4(2) . .
C2 C3 C4 C5 2.50(19) . .
C15 C3 C4 C5 121.01(17) . .
C13 C3 C4 C5 -117.30(17) . .
C3 C4 C5 C6 -2.64(19) . .
C3 C4 C5 C19 -121.93(17) . .
C3 C4 C5 C17 114.42(17) . .
C1 C2 C6 C7 -1.1(3) . .
C3 C2 C6 C7 177.79(16) . .
C1 C2 C6 C5 -179.23(17) . .
C3 C2 C6 C5 -0.3(2) . .
C19 C5 C6 C7 -56.7(2) . .
C17 C5 C6 C7 64.4(2) . .
C4 C5 C6 C7 -176.19(17) . .
C19 C5 C6 C2 121.35(18) . .
C17 C5 C6 C2 -117.56(18) . .
C4 C5 C6 C2 1.8(2) . .
C2 C6 C7 C8 1.4(3) . .
C5 C6 C7 C8 179.27(17) . .
C6 C7 C8 C12 1.6(3) . .
C6 C7 C8 C9 -177.03(17) . .
C7 C8 C9 C21 -44.6(3) . .
C12 C8 C9 C21 136.69(18) . .
C7 C8 C9 C10 -166.34(19) . .
C12 C8 C9 C10 15.0(2) . .
C7 C8 C9 C23 78.2(2) . .
C12 C8 C9 C23 -100.4(2) . .
C8 C9 C10 C11 -18.0(2) . .
C21 C9 C10 C11 -139.82(18) . .
C23 C9 C10 C11 99.00(19) . .
C9 C10 C11 C27 -103.40(19) . .
C9 C10 C11 C25A 137.3(3) . .
C9 C10 C11 C12 14.8(2) . .
C9 C10 C11 C25B 128.1(4) . .
C7 C8 C12 C1 -4.7(3) . .
C9 C8 C12 C1 174.03(18) . .
C7 C8 C12 C11 175.08(17) . .
C9 C8 C12 C11 -6.2(2) . .
C2 C1 C12 C8 4.8(3) . .
Si1A C1 C12 C8 -158.44(16) . .
Si1B C1 C12 C8 156.26(17) . .
C2 C1 C12 C11 -174.94(19) . .
Si1A C1 C12 C11 21.8(3) . .
Si1B C1 C12 C11 -23.5(3) . .
C27 C11 C12 C8 113.36(19) . .
C25A C11 C12 C8 -128.3(4) . .
C25B C11 C12 C8 -117.7(4) . .
C10 C11 C12 C8 -5.5(2) . .
C27 C11 C12 C1 -66.9(3) . .
C25A C11 C12 C1 51.5(4) . .
C25B C11 C12 C1 62.1(5) . .
C10 C11 C12 C1 174.3(2) . .
C2 C3 C13 C14 -58.3(2) . .
C15 C3 C13 C14 178.19(17) . .
C4 C3 C13 C14 56.2(2) . .
C2 C3 C15 C16 173.82(16) . .
C13 C3 C15 C16 -62.4(2) . .
C4 C3 C15 C16 60.4(2) . .
C6 C5 C17 C18 179.63(17) . .
C19 C5 C17 C18 -58.2(2) . .
C4 C5 C17 C18 66.7(2) . .
C6 C5 C19 C20 -49.9(2) . .
C17 C5 C19 C20 -170.80(17) . .
C4 C5 C19 C20 63.9(2) . .
C8 C9 C21 C22 -54.0(2) . .
C10 C9 C21 C22 61.3(2) . .
C23 C9 C21 C22 -177.81(17) . .
C8 C9 C23 C24 -60.5(2) . .
C21 C9 C23 C24 64.7(2) . .
C10 C9 C23 C24 -171.77(19) . .
C25A C11 C27 C28 59.4(4) . .
C12 C11 C27 C28 -177.73(18) . .
C25B C11 C27 C28 58.2(4) . .
C10 C11 C27 C28 -64.5(2) . .
C12 C1 Si1A C29A 77.9(2) . .
C2 C1 Si1A C29A -84.95(19) . .
C12 C1 Si1A Si1A -96.44(18) . 2_665
C2 C1 Si1A Si1A 100.66(18) . 2_665
C1 Si1A C29A C30A 4.7(2) . .
Si1A Si1A C29A C30A 179.48(16) 2_665 .
C1 Si1A C29A C41A -171.8(2) . .
Si1A Si1A C29A C41A 3.0(3) 2_665 .
C41A C29A C30A C31A 1.5(4) . .
Si1A C29A C30A C31A -175.17(18) . .
C29A C30A C31A C39A 1.2(4) . .
C29A C30A C31A C32A 178.5(2) . .
C30A C31A C32A C33A -179.2(3) . .
C39A C31A C32A C33A -1.7(3) . .
C30A C31A C32A C42A -60.5(3) . .
C39A C31A C32A C42A 117.0(2) . .
C30A C31A C32A C43A 61.3(3) . .
C39A C31A C32A C43A -121.2(2) . .
C31A C32A C33A C34A -177.4(3) . .
C42A C32A C33A C34A 64.8(4) . .
C43A C32A C33A C34A -57.6(4) . .
C31A C32A C33A C38A 2.9(4) . .
C42A C32A C33A C38A -114.9(3) . .
C43A C32A C33A C38A 122.7(3) . .
C38A C33A C34A C35A 0.7(6) . .
C32A C33A C34A C35A -178.9(4) . .
C33A C34A C35A C36A -0.8(8) . .
C34A C35A C36A C37A -0.2(13) . .
C35A C36A C37A C38A 1.3(17) . .
C36A C37A C38A C33A -1.4(15) . .
C36A C37A C38A C39A -177.3(8) . .
C34A C33A C38A C37A 0.4(9) . .
C32A C33A C38A C37A -179.9(7) . .
C34A C33A C38A C39A 177.1(3) . .
C32A C33A C38A C39A -3.2(5) . .
C30A C31A C39A C40A -3.2(4) . .
C32A C31A C39A C40A 179.1(2) . .
C30A C31A C39A C38A 177.6(3) . .
C32A C31A C39A C38A -0.1(3) . .
C37A C38A C39A C40A -0.7(10) . .
C33A C38A C39A C40A -177.0(3) . .
C37A C38A C39A C31A 178.3(9) . .
C33A C38A C39A C31A 2.0(4) . .
C31A C39A C40A C41A 2.4(4) . .
C38A C39A C40A C41A -178.7(4) . .
C39A C40A C41A C29A 0.4(4) . .
C30A C29A C41A C40A -2.3(4) . .
Si1A C29A C41A C40A 174.24(19) . .
C12 C1 Si1B C29B -80.2(4) . .
C2 C1 Si1B C29B 71.0(4) . .
C12 C1 Si1B Si1B 104.5(2) . 2_665
C2 C1 Si1B Si1B -104.3(2) . 2_665
C1 Si1B C29B C41B 1.4(9) . .
Si1B Si1B C29B C41B 176.6(6) 2_665 .
C1 Si1B C29B C30B -176.8(7) . .
Si1B Si1B C29B C30B -1.6(11) 2_665 .
C41B C29B C30B C31B -1.1(16) . .
Si1B C29B C30B C31B 177.1(8) . .
C29B C30B C31B C39B -1.0(15) . .
C29B C30B C31B C32B -179.7(9) . .
C39B C31B C32B C43B 118.2(9) . .
C30B C31B C32B C43B -63.0(13) . .
C39B C31B C32B C42B -115.8(10) . .
C30B C31B C32B C42B 62.9(13) . .
C39B C31B C32B C33B 0.6(11) . .
C30B C31B C32B C33B 179.3(10) . .
C31B C32B C33B C34B 175.4(14) . .
C43B C32B C33B C34B 52.1(17) . .
C42B C32B C33B C34B -62.3(16) . .
C31B C32B C33B C38B -2.2(15) . .
C43B C32B C33B C38B -125.5(14) . .
C42B C32B C33B C38B 120.1(14) . .
C38B C33B C34B C35B -7(3) . .
C32B C33B C34B C35B 175.4(15) . .
C33B C34B C35B C36B -2(4) . .
C34B C35B C36B C37B 5(6) . .
C35B C36B C37B C38B 1(8) . .
C36B C37B C38B C33B -10(7) . .
C36B C37B C38B C39B -179(4) . .
C34B C33B C38B C37B 13(4) . .
C32B C33B C38B C37B -169(3) . .
C34B C33B C38B C39B -175.0(14) . .
C32B C33B C38B C39B 2.8(19) . .
C30B C31B C39B C40B 1.2(15) . .
C32B C31B C39B C40B -179.9(9) . .
C30B C31B C39B C38B -177.8(13) . .
C32B C31B C39B C38B 1.1(15) . .
C37B C38B C39B C40B -12(5) . .
C33B C38B C39B C40B 178.6(12) . .
C37B C38B C39B C31B 167(4) . .
C33B C38B C39B C31B -2.5(19) . .
C31B C39B C40B C41B 0.7(15) . .
C38B C39B C40B C41B 179.5(15) . .
C39B C40B C41B C29B -3.0(14) . .
C30B C29B C41B C40B 3.2(14) . .
Si1B C29B C41B C40B -175.1(7) . .
C27 C11 C25A C26A 178.1(4) . .
C12 C11 C25A C26A 56.9(6) . .
C10 C11 C25A C26A -59.4(6) . .
C27 C11 C25B C26B -74.1(8) . .
C12 C11 C25B C26B 160.6(6) . .
C10 C11 C25B C26B 51.2(8) . .
